data_7105655
loop_
_publ_author_name
'Lin, Li'
'Zhang, Jiaxin'
'Wu, Xiangxiang'
'Liang, Guoxing'
'He, Lan'
'Gong, Bing'

_publ_section_title
;
 Double-decked molecular crescents.
;
_journal_issue 39
_journal_name_full 'Chemical communications (Cambridge, England)'
_journal_page_first 7361
_journal_page_last 7363
_journal_paper_doi 10.1039/c0cc02465a
_journal_volume 46
_journal_year 2010
_chemical_formula_moiety 'C62 H46 O12 S6, C4 H10 O'
_chemical_formula_sum 'C66 H56 O13 S6'
_chemical_formula_weight 1249.47
_chemical_name_systematic
;
?
;
_space_group_IT_number 14
_symmetry_cell_setting monoclinic
_symmetry_space_group_name_Hall '-P 2ybc'
_symmetry_space_group_name_H-M 'P 1 21/c 1'
_atom_sites_solution_hydrogens geom
_atom_sites_solution_primary direct
_atom_sites_solution_secondary difmap
_audit_creation_method SHELXL-97
_cell_angle_alpha 90.00
_cell_angle_beta 92.51(3)
_cell_angle_gamma 90.00
_cell_formula_units_Z 4
_cell_length_a 7.6656(15)
_cell_length_b 27.416(6)
_cell_length_c 29.336(6)
_cell_measurement_reflns_used 1204
_cell_measurement_temperature 173(2)
_cell_measurement_theta_max 68.22
_cell_measurement_theta_min 3.12
_cell_volume 6159(2)
_computing_cell_refinement 'Rapid Auto(Rigaku 2001)'
_computing_data_collection 'Rapid Auto(Rigaku 2001)'
_computing_data_reduction 'Rapid Auto(Rigaku 2001)'
_computing_molecular_graphics 'XP in Siemens SHELXTL (Sheldrick, 1994)'
_computing_publication_material 'SHELX97 (Sheldrick, 1997)'
_computing_structure_refinement 'SHELXL-97 (Sheldrick, 1997)'
_computing_structure_solution 'SHELXS-97 (Sheldrick, 1990)'
_diffrn_ambient_temperature 173(2)
_diffrn_measured_fraction_theta_full 0.984
_diffrn_measured_fraction_theta_max 0.984
_diffrn_measurement_device_type 'Rigaku raxis Rapid IP Area Detector'
_diffrn_measurement_method '\w scans at fixed \c = 45\%'
_diffrn_radiation_monochromator graphite
_diffrn_radiation_source 'rotating anode'
_diffrn_radiation_type CuK\a
_diffrn_radiation_wavelength 1.54186
_diffrn_reflns_av_R_equivalents 0.0703
_diffrn_reflns_av_sigmaI/netI 0.0894
_diffrn_reflns_limit_h_max 9
_diffrn_reflns_limit_h_min -8
_diffrn_reflns_limit_k_max 31
_diffrn_reflns_limit_k_min -32
_diffrn_reflns_limit_l_max 34
_diffrn_reflns_limit_l_min -31
_diffrn_reflns_number 43226
_diffrn_reflns_theta_full 68.25
_diffrn_reflns_theta_max 68.25
_diffrn_reflns_theta_min 3.02
_exptl_absorpt_coefficient_mu 2.581
_exptl_absorpt_correction_T_max 0.6829
_exptl_absorpt_correction_T_min 0.4250
_exptl_absorpt_correction_type numerical
_exptl_absorpt_process_details 'ABSCOR by T.Higashi 8 March, 1995'
_exptl_crystal_colour colorless
_exptl_crystal_density_diffrn 1.347
_exptl_crystal_density_method 'not measured'
_exptl_crystal_description block
_exptl_crystal_F_000 2608
_exptl_crystal_size_max 0.40
_exptl_crystal_size_mid 0.20
_exptl_crystal_size_min 0.16
_refine_diff_density_max 0.871
_refine_diff_density_min -0.519
_refine_diff_density_rms 0.121
_refine_ls_extinction_coef 0.00069(9)
_refine_ls_extinction_expression Fc^*^=kFc[1+0.001xFc^2^\l^3^/sin(2\q)]^-1/4^
_refine_ls_extinction_method SHELXL
_refine_ls_goodness_of_fit_ref 1.127
_refine_ls_hydrogen_treatment constr
_refine_ls_matrix_type full
_refine_ls_number_parameters 769
_refine_ls_number_reflns 11099
_refine_ls_number_restraints 0
_refine_ls_restrained_S_all 1.127
_refine_ls_R_factor_all 0.1254
_refine_ls_R_factor_gt 0.0765
_refine_ls_shift/su_max 0.001
_refine_ls_shift/su_mean 0.000
_refine_ls_structure_factor_coef Fsqd
_refine_ls_weighting_details 'calc w=1/[\s^2^(Fo^2^)+(0.1000P)^2^+0.0000P] where P=(Fo^2^+2Fc^2^)/3'
_refine_ls_weighting_scheme calc
_refine_ls_wR_factor_gt 0.1830
_refine_ls_wR_factor_ref 0.2178
_reflns_number_gt 6520
_reflns_number_total 11099
_reflns_threshold_expression >2sigma(I)
_cod_data_source_file C0CC02465A.TXT
_cod_data_source_block sx2777d
_cod_depositor_comments 'Adding full bibliography for 7105654--7105655.cif.'
_cod_original_sg_symbol_H-M P2(1)/c
_cod_database_code 7105655

loop_
_symmetry_equiv_pos_as_xyz
'x, y, z'
'-x, y+1/2, -z+1/2'
'-x, -y, -z'
'x, -y-1/2, z-1/2'

loop_
_atom_site_label
_atom_site_type_symbol
_atom_site_fract_x
_atom_site_fract_y
_atom_site_fract_z
_atom_site_U_iso_or_equiv
_atom_site_adp_type
_atom_site_occupancy
_atom_site_symmetry_multiplicity
_atom_site_calc_flag
_atom_site_refinement_flags
_atom_site_disorder_assembly
_atom_site_disorder_group
S1 S 0.05659(16) 0.54332(4) 0.12244(4) 0.0493(3) Uani 1 1 d . . .
S2 S 0.03883(16) 0.61723(4) 0.12549(4) 0.0498(3) Uani 1 1 d . . .
S3 S -0.41329(17) 1.01244(4) -0.20294(4) 0.0521(4) Uani 1 1 d . . .
S4 S -0.62997(17) 1.03310(4) -0.24073(4) 0.0535(4) Uani 1 1 d . . .
S5 S -1.11201(19) 0.57781(5) -0.63410(5) 0.0660(4) Uani 1 1 d . . .
S6 S -1.03979(18) 0.50948(5) -0.61648(5) 0.0642(4) Uani 1 1 d . . .
O1 O 0.2080(4) 0.64288(10) 0.02614(10) 0.0430(8) Uani 1 1 d . . .
O2 O 0.3906(4) 0.70704(11) 0.03232(11) 0.0549(9) Uani 1 1 d . . .
O3 O -0.3853(4) 0.91566(10) -0.33602(10) 0.0494(8) Uani 1 1 d . . .
O4 O -0.2443(4) 0.93691(10) -0.27002(10) 0.0437(8) Uani 1 1 d . . .
O5 O -0.7887(4) 0.89425(11) -0.23766(10) 0.0526(9) Uani 1 1 d . . .
O6 O -0.6858(5) 0.86860(12) -0.16936(12) 0.0711(11) Uani 1 1 d . . .
O7 O -1.3912(4) 0.72017(13) -0.56293(12) 0.0666(11) Uani 1 1 d . . .
O8 O -1.2622(4) 0.64689(13) -0.55787(11) 0.0607(10) Uani 1 1 d . . .
O9 O -0.6991(4) 0.57333(11) -0.52903(11) 0.0533(9) Uani 1 1 d . . .
O10 O -0.6789(4) 0.51133(11) -0.47923(10) 0.0534(9) Uani 1 1 d . . .
O11 O -0.2965(4) 0.49567(11) -0.01412(10) 0.0510(9) Uani 1 1 d . . .
O12 O -0.3063(4) 0.56420(11) 0.02720(10) 0.0491(8) Uani 1 1 d . . .
O13 O -0.0236(4) 0.60758(11) -0.24179(11) 0.0550(9) Uani 1 1 d . . .
C1 C -0.2454(6) 0.53778(19) 0.06711(16) 0.0559(14) Uani 1 1 d . . .
H1A H -0.3058 0.5059 0.0680 0.067 Uiso 1 1 calc R . .
H1B H -0.2745 0.5563 0.0947 0.067 Uiso 1 1 calc R . .
C2 C -0.0499(6) 0.52949(18) 0.06736(17) 0.0564(14) Uani 1 1 d . . .
H2A H 0.0007 0.5503 0.0437 0.068 Uiso 1 1 calc R . .
H2B H -0.0269 0.4950 0.0595 0.068 Uiso 1 1 calc R . .
C3 C 0.2554(6) 0.63603(16) 0.10963(15) 0.0468(12) Uani 1 1 d . . .
H3A H 0.2611 0.6721 0.1108 0.056 Uiso 1 1 calc R . .
H3B H 0.3415 0.6234 0.1328 0.056 Uiso 1 1 calc R . .
C4 C 0.3097(6) 0.61982(16) 0.06337(15) 0.0453(12) Uani 1 1 d . . .
H4A H 0.4347 0.6276 0.0603 0.054 Uiso 1 1 calc R . .
H4B H 0.2963 0.5840 0.0610 0.054 Uiso 1 1 calc R . .
C5 C 0.2690(6) 0.68671(16) 0.01307(16) 0.0430(11) Uani 1 1 d . . .
C6 C 0.1698(5) 0.70701(15) -0.02736(15) 0.0378(11) Uani 1 1 d . . .
C7 C 0.2193(6) 0.75216(16) -0.04360(15) 0.0452(12) Uani 1 1 d . . .
H7A H 0.3108 0.7697 -0.0281 0.054 Uiso 1 1 calc R . .
C8 C 0.1371(6) 0.77197(16) -0.08206(15) 0.0464(12) Uani 1 1 d . . .
H8A H 0.1729 0.8029 -0.0928 0.056 Uiso 1 1 calc R . .
C9 C 0.0024(6) 0.74700(16) -0.10520(15) 0.0420(11) Uani 1 1 d . . .
C10 C -0.0492(6) 0.70199(16) -0.08840(15) 0.0462(12) Uani 1 1 d . . .
H10A H -0.1421 0.6847 -0.1035 0.055 Uiso 1 1 calc R . .
C11 C 0.0336(6) 0.68231(16) -0.04988(16) 0.0436(12) Uani 1 1 d . . .
H11A H -0.0030 0.6516 -0.0387 0.052 Uiso 1 1 calc R . .
C12 C -0.0803(6) 0.76612(16) -0.14686(17) 0.0452(12) Uani 1 1 d . . .
C13 C -0.1454(6) 0.77957(16) -0.18143(17) 0.0458(12) Uani 1 1 d . . .
C14 C -0.2209(6) 0.79351(16) -0.22556(15) 0.0401(11) Uani 1 1 d . . .
C15 C -0.2294(5) 0.84190(15) -0.23990(15) 0.0398(11) Uani 1 1 d . . .
H15A H -0.1894 0.8672 -0.2199 0.048 Uiso 1 1 calc R . .
C16 C -0.2966(6) 0.85344(15) -0.28376(15) 0.0373(11) Uani 1 1 d . . .
C17 C -0.3489(5) 0.81606(16) -0.31333(15) 0.0407(11) Uani 1 1 d . . .
H17A H -0.3904 0.8238 -0.3435 0.049 Uiso 1 1 calc R . .
C18 C -0.3414(5) 0.76771(14) -0.29962(15) 0.0348(10) Uani 1 1 d . . .
C19 C -0.2793(5) 0.75706(16) -0.25557(15) 0.0412(11) Uani 1 1 d . . .
H19A H -0.2765 0.7241 -0.2457 0.049 Uiso 1 1 calc R . .
C20 C -0.3139(6) 0.90445(15) -0.29979(16) 0.0393(11) Uani 1 1 d . . .
C21 C -0.2558(6) 0.98777(14) -0.28359(16) 0.0470(12) Uani 1 1 d . . .
H21A H -0.3693 0.9940 -0.3000 0.056 Uiso 1 1 calc R . .
H21B H -0.1614 0.9957 -0.3043 0.056 Uiso 1 1 calc R . .
C22 C -0.2393(6) 1.01869(16) -0.24211(15) 0.0513(13) Uani 1 1 d . . .
H22A H -0.2333 1.0532 -0.2517 0.062 Uiso 1 1 calc R . .
H22B H -0.1274 1.0107 -0.2256 0.062 Uiso 1 1 calc R . .
C23 C -0.7196(6) 0.97517(16) -0.26066(16) 0.0508(13) Uani 1 1 d . . .
H23A H -0.8217 0.9813 -0.2817 0.061 Uiso 1 1 calc R . .
H23B H -0.6307 0.9575 -0.2778 0.061 Uiso 1 1 calc R . .
C24 C -0.7742(7) 0.94425(16) -0.22187(16) 0.0521(13) Uani 1 1 d . . .
H24A H -0.6867 0.9465 -0.1961 0.062 Uiso 1 1 calc R . .
H24B H -0.8880 0.9556 -0.2112 0.062 Uiso 1 1 calc R . .
C25 C -0.7350(6) 0.85990(17) -0.20833(18) 0.0479(12) Uani 1 1 d . . .
C26 C -0.7384(6) 0.81057(15) -0.22850(15) 0.0414(11) Uani 1 1 d . . .
C27 C -0.8078(6) 0.80179(16) -0.27238(15) 0.0434(12) Uani 1 1 d . . .
H27A H -0.8540 0.8280 -0.2903 0.052 Uiso 1 1 calc R . .
C28 C -0.8096(6) 0.75417(16) -0.29010(15) 0.0421(11) Uani 1 1 d . . .
C29 C -0.7422(6) 0.71585(16) -0.26291(16) 0.0447(12) Uani 1 1 d . . .
H29A H -0.7420 0.6835 -0.2746 0.054 Uiso 1 1 calc R . .
C30 C -0.6760(6) 0.72502(16) -0.21899(17) 0.0458(12) Uani 1 1 d . . .
C31 C -0.6736(6) 0.77238(16) -0.20187(16) 0.0437(11) Uani 1 1 d . . .
H31A H -0.6274 0.7785 -0.1718 0.052 Uiso 1 1 calc R . .
C32 C -0.8812(6) 0.74485(16) -0.33524(17) 0.0462(12) Uani 1 1 d . . .
C33 C -0.9448(6) 0.73593(16) -0.37230(18) 0.0483(12) Uani 1 1 d . . .
C34 C -1.0250(6) 0.72537(17) -0.41646(15) 0.0413(11) Uani 1 1 d . . .
C35 C -1.1313(6) 0.76007(17) -0.43908(16) 0.0491(13) Uani 1 1 d . . .
H35A H -1.1469 0.7915 -0.4262 0.059 Uiso 1 1 calc R . .
C36 C -1.2131(6) 0.74803(18) -0.48035(16) 0.0505(13) Uani 1 1 d . . .
H36A H -1.2871 0.7712 -0.4956 0.061 Uiso 1 1 calc R . .
C37 C -1.1895(6) 0.70322(18) -0.49982(16) 0.0461(12) Uani 1 1 d . . .
C38 C -1.0818(6) 0.66915(18) -0.47809(16) 0.0481(12) Uani 1 1 d . . .
H38A H -1.0645 0.6383 -0.4919 0.058 Uiso 1 1 calc R . .
C39 C -0.9994(6) 0.67981(17) -0.43658(16) 0.0486(12) Uani 1 1 d . . .
H39A H -0.9256 0.6563 -0.4217 0.058 Uiso 1 1 calc R . .
C40 C -1.2922(6) 0.69229(19) -0.54357(17) 0.0503(13) Uani 1 1 d . . .
C41 C -1.3705(7) 0.6327(2) -0.59834(17) 0.0634(15) Uani 1 1 d . . .
H41A H -1.4958 0.6357 -0.5920 0.076 Uiso 1 1 calc R . .
H41B H -1.3457 0.6542 -0.6244 0.076 Uiso 1 1 calc R . .
C42 C -1.3288(6) 0.58291(19) -0.60898(19) 0.0655(16) Uani 1 1 d . . .
H42A H -1.4192 0.5697 -0.6308 0.079 Uiso 1 1 calc R . .
H42B H -1.3298 0.5631 -0.5808 0.079 Uiso 1 1 calc R . .
C43 C -0.9294(6) 0.51936(18) -0.56181(16) 0.0559(14) Uani 1 1 d . . .
H43A H -1.0003 0.5416 -0.5435 0.067 Uiso 1 1 calc R . .
H43B H -0.9193 0.4879 -0.5454 0.067 Uiso 1 1 calc R . .
C44 C -0.7519(6) 0.54060(18) -0.56578(17) 0.0577(14) Uani 1 1 d . . .
H44A H -0.6662 0.5137 -0.5668 0.069 Uiso 1 1 calc R . .
H44B H -0.7486 0.5585 -0.5950 0.069 Uiso 1 1 calc R . .
C45 C -0.6635(6) 0.55414(17) -0.48761(16) 0.0442(12) Uani 1 1 d . . .
C46 C -0.6052(5) 0.59208(15) -0.45428(15) 0.0377(11) Uani 1 1 d . . .
C47 C -0.5712(6) 0.57912(16) -0.40873(15) 0.0482(13) Uani 1 1 d . . .
H47A H -0.5845 0.5462 -0.3994 0.058 Uiso 1 1 calc R . .
C48 C -0.5185(6) 0.61385(16) -0.37734(16) 0.0503(13) Uani 1 1 d . . .
H48A H -0.4940 0.6044 -0.3466 0.060 Uiso 1 1 calc R . .
C49 C -0.5003(6) 0.66255(15) -0.38953(15) 0.0393(11) Uani 1 1 d . . .
C50 C -0.5364(6) 0.67562(15) -0.43530(15) 0.0439(12) Uani 1 1 d . . .
H50A H -0.5241 0.7086 -0.4446 0.053 Uiso 1 1 calc R . .
C51 C -0.5899(6) 0.64060(15) -0.46697(16) 0.0448(12) Uani 1 1 d . . .
H51A H -0.6163 0.6499 -0.4977 0.054 Uiso 1 1 calc R . .
C52 C -0.4446(6) 0.69861(16) -0.35705(15) 0.0419(11) Uani 1 1 d . . .
C53 C -0.3984(6) 0.72957(16) -0.33111(16) 0.0422(11) Uani 1 1 d . . .
C54 C -0.6092(6) 0.68676(17) -0.19007(17) 0.0486(12) Uani 1 1 d . . .
C55 C -0.5551(6) 0.65797(18) -0.16195(18) 0.0517(13) Uani 1 1 d . . .
C56 C -0.4950(6) 0.62748(16) -0.12473(17) 0.0456(12) Uani 1 1 d . . .
C57 C -0.4582(6) 0.57788(16) -0.13079(17) 0.0469(12) Uani 1 1 d . . .
H57A H -0.4703 0.5637 -0.1603 0.056 Uiso 1 1 calc R . .
C58 C -0.4044(6) 0.54956(16) -0.09375(16) 0.0461(12) Uani 1 1 d . . .
H58A H -0.3815 0.5158 -0.0978 0.055 Uiso 1 1 calc R . .
C59 C -0.3838(6) 0.57045(15) -0.05052(15) 0.0394(11) Uani 1 1 d . . .
C60 C -0.4167(6) 0.61978(16) -0.04494(17) 0.0487(12) Uani 1 1 d . . .
H60A H -0.4012 0.6342 -0.0156 0.058 Uiso 1 1 calc R . .
C61 C -0.4717(6) 0.64788(17) -0.08162(17) 0.0514(13) Uani 1 1 d . . .
H61A H -0.4940 0.6816 -0.0774 0.062 Uiso 1 1 calc R . .
C62 C -0.3245(6) 0.53902(17) -0.01187(16) 0.0435(11) Uani 1 1 d . . .
C63 C 0.0046(7) 0.59292(18) -0.16206(18) 0.0687(16) Uani 1 1 d . . .
H63A H -0.0212 0.6061 -0.1320 0.103 Uiso 1 1 calc R . .
H63B H 0.1312 0.5899 -0.1644 0.103 Uiso 1 1 calc R . .
H63C H -0.0498 0.5607 -0.1659 0.103 Uiso 1 1 calc R . .
C64 C -0.0671(7) 0.62681(17) -0.19870(18) 0.0598(14) Uani 1 1 d . . .
H64A H -0.1955 0.6295 -0.1970 0.072 Uiso 1 1 calc R . .
H64B H -0.0160 0.6597 -0.1944 0.072 Uiso 1 1 calc R . .
C65 C -0.1038(6) 0.63390(16) -0.27922(18) 0.0555(14) Uani 1 1 d . . .
H65A H -0.0678 0.6686 -0.2777 0.067 Uiso 1 1 calc R . .
H65B H -0.2325 0.6324 -0.2777 0.067 Uiso 1 1 calc R . .
C66 C -0.0480(7) 0.61143(18) -0.32299(17) 0.0629(15) Uani 1 1 d . . .
H66A H -0.0971 0.6302 -0.3489 0.094 Uiso 1 1 calc R . .
H66B H -0.0903 0.5777 -0.3250 0.094 Uiso 1 1 calc R . .
H66C H 0.0797 0.6117 -0.3235 0.094 Uiso 1 1 calc R . .

loop_
_atom_site_aniso_label
_atom_site_aniso_U_11
_atom_site_aniso_U_22
_atom_site_aniso_U_33
_atom_site_aniso_U_23
_atom_site_aniso_U_13
_atom_site_aniso_U_12
S1 0.0575(8) 0.0417(7) 0.0482(8) 0.0077(6) -0.0048(6) -0.0009(6)
S2 0.0555(8) 0.0432(7) 0.0508(8) -0.0038(6) 0.0046(6) 0.0014(6)
S3 0.0692(9) 0.0418(7) 0.0448(8) -0.0073(6) -0.0032(6) 0.0034(6)
S4 0.0662(9) 0.0394(7) 0.0551(8) 0.0018(6) 0.0036(7) 0.0117(6)
S5 0.0703(10) 0.0760(10) 0.0518(8) 0.0001(7) 0.0030(7) 0.0181(8)
S6 0.0671(10) 0.0689(10) 0.0560(9) -0.0148(7) -0.0045(7) -0.0064(7)
O1 0.0461(19) 0.0355(17) 0.0470(19) 0.0084(14) -0.0001(15) -0.0053(14)
O2 0.057(2) 0.0424(19) 0.064(2) 0.0051(17) -0.0109(18) -0.0119(16)
O3 0.067(2) 0.0359(18) 0.044(2) 0.0023(15) -0.0084(17) -0.0064(15)
O4 0.056(2) 0.0268(16) 0.0479(19) -0.0070(14) 0.0016(16) -0.0012(14)
O5 0.070(2) 0.0416(19) 0.045(2) -0.0027(16) -0.0061(17) 0.0039(17)
O6 0.104(3) 0.053(2) 0.053(2) -0.0112(18) -0.023(2) 0.009(2)
O7 0.057(2) 0.084(3) 0.058(2) -0.004(2) -0.0034(19) 0.005(2)
O8 0.051(2) 0.074(3) 0.057(2) -0.0219(19) -0.0021(18) -0.0032(18)
O9 0.067(2) 0.050(2) 0.042(2) -0.0044(16) -0.0088(17) -0.0127(16)
O10 0.067(2) 0.0402(19) 0.053(2) -0.0019(16) -0.0020(18) -0.0070(17)
O11 0.063(2) 0.0413(19) 0.049(2) -0.0036(16) 0.0058(17) 0.0030(16)
O12 0.054(2) 0.048(2) 0.044(2) -0.0074(16) -0.0019(16) 0.0019(16)
O13 0.058(2) 0.0420(19) 0.065(2) -0.0074(18) 0.0001(18) 0.0121(16)
C1 0.054(3) 0.072(4) 0.042(3) 0.000(3) 0.001(3) 0.000(3)
C2 0.051(3) 0.058(3) 0.060(3) -0.014(3) 0.000(3) -0.001(3)
C3 0.055(3) 0.037(3) 0.048(3) 0.004(2) 0.000(2) 0.001(2)
C4 0.048(3) 0.034(3) 0.053(3) 0.006(2) 0.002(2) 0.005(2)
C5 0.043(3) 0.039(3) 0.047(3) 0.006(2) 0.007(2) 0.000(2)
C6 0.034(3) 0.035(2) 0.044(3) -0.003(2) 0.000(2) -0.0018(19)
C7 0.051(3) 0.040(3) 0.044(3) -0.002(2) -0.005(2) -0.008(2)
C8 0.054(3) 0.039(3) 0.046(3) 0.003(2) -0.001(2) -0.008(2)
C9 0.045(3) 0.040(3) 0.041(3) -0.002(2) 0.004(2) 0.001(2)
C10 0.052(3) 0.037(3) 0.049(3) -0.001(2) -0.003(2) -0.007(2)
C11 0.043(3) 0.037(3) 0.051(3) 0.001(2) 0.006(2) -0.009(2)
C12 0.049(3) 0.040(3) 0.047(3) -0.003(2) 0.003(2) 0.001(2)
C13 0.051(3) 0.034(3) 0.052(3) -0.005(2) -0.001(3) 0.001(2)
C14 0.042(3) 0.035(2) 0.043(3) -0.001(2) 0.001(2) -0.005(2)
C15 0.044(3) 0.033(2) 0.042(3) -0.002(2) 0.005(2) -0.004(2)
C16 0.041(3) 0.033(2) 0.038(3) 0.001(2) 0.003(2) 0.0011(19)
C17 0.036(3) 0.043(3) 0.043(3) -0.006(2) 0.000(2) -0.003(2)
C18 0.039(3) 0.025(2) 0.040(3) -0.0024(19) 0.002(2) -0.0014(18)
C19 0.045(3) 0.036(3) 0.043(3) -0.003(2) 0.002(2) 0.003(2)
C20 0.042(3) 0.032(2) 0.044(3) -0.001(2) 0.009(2) -0.006(2)
C21 0.061(3) 0.027(2) 0.054(3) -0.002(2) 0.011(3) -0.001(2)
C22 0.065(3) 0.033(3) 0.056(3) -0.002(2) 0.001(3) -0.011(2)
C23 0.055(3) 0.051(3) 0.046(3) 0.002(2) -0.006(2) 0.002(2)
C24 0.067(3) 0.038(3) 0.052(3) -0.003(2) 0.010(3) 0.000(2)
C25 0.048(3) 0.045(3) 0.051(3) -0.008(3) 0.003(2) 0.004(2)
C26 0.044(3) 0.037(3) 0.044(3) -0.001(2) 0.000(2) -0.002(2)
C27 0.047(3) 0.040(3) 0.043(3) 0.000(2) -0.003(2) -0.003(2)
C28 0.042(3) 0.044(3) 0.041(3) -0.001(2) 0.006(2) -0.001(2)
C29 0.043(3) 0.039(3) 0.052(3) -0.001(2) 0.006(2) -0.007(2)
C30 0.048(3) 0.039(3) 0.051(3) 0.002(2) 0.004(2) 0.004(2)
C31 0.043(3) 0.045(3) 0.043(3) 0.000(2) 0.002(2) 0.001(2)
C32 0.046(3) 0.043(3) 0.050(3) 0.001(2) 0.001(2) -0.007(2)
C33 0.049(3) 0.038(3) 0.057(3) -0.002(2) 0.002(3) -0.005(2)
C34 0.038(3) 0.049(3) 0.037(3) -0.001(2) 0.006(2) -0.007(2)
C35 0.048(3) 0.046(3) 0.053(3) -0.005(2) 0.000(2) -0.007(2)
C36 0.044(3) 0.052(3) 0.056(3) -0.001(3) 0.001(3) 0.000(2)
C37 0.037(3) 0.064(3) 0.038(3) -0.005(2) 0.005(2) 0.002(2)
C38 0.046(3) 0.054(3) 0.044(3) -0.012(2) 0.007(2) -0.006(2)
C39 0.048(3) 0.050(3) 0.049(3) -0.002(2) 0.006(2) -0.002(2)
C40 0.042(3) 0.060(3) 0.049(3) -0.005(3) 0.008(2) 0.004(3)
C41 0.053(3) 0.079(4) 0.057(4) -0.014(3) -0.008(3) -0.007(3)
C42 0.056(3) 0.064(4) 0.076(4) -0.018(3) -0.007(3) 0.003(3)
C43 0.061(3) 0.060(3) 0.047(3) 0.002(3) -0.001(3) -0.011(3)
C44 0.064(4) 0.056(3) 0.053(3) -0.008(3) 0.002(3) -0.011(3)
C45 0.051(3) 0.038(3) 0.043(3) -0.001(2) 0.001(2) -0.005(2)
C46 0.041(3) 0.031(2) 0.042(3) -0.001(2) -0.001(2) -0.0069(19)
C47 0.066(3) 0.032(3) 0.045(3) 0.006(2) -0.004(3) -0.003(2)
C48 0.077(4) 0.036(3) 0.037(3) -0.001(2) -0.007(3) -0.008(2)
C49 0.046(3) 0.030(2) 0.042(3) -0.003(2) 0.004(2) -0.002(2)
C50 0.058(3) 0.027(2) 0.047(3) 0.002(2) 0.003(2) -0.001(2)
C51 0.055(3) 0.036(3) 0.043(3) 0.002(2) 0.000(2) -0.006(2)
C52 0.050(3) 0.033(3) 0.042(3) -0.002(2) 0.002(2) -0.001(2)
C53 0.046(3) 0.035(3) 0.045(3) 0.002(2) 0.003(2) 0.000(2)
C54 0.045(3) 0.047(3) 0.054(3) -0.001(3) -0.001(2) 0.002(2)
C55 0.049(3) 0.046(3) 0.061(4) -0.003(3) 0.005(3) -0.004(2)
C56 0.043(3) 0.038(3) 0.056(3) 0.004(2) 0.002(2) -0.003(2)
C57 0.046(3) 0.042(3) 0.052(3) -0.009(2) -0.002(2) -0.001(2)
C58 0.054(3) 0.033(3) 0.051(3) -0.001(2) 0.002(2) -0.001(2)
C59 0.045(3) 0.033(2) 0.040(3) 0.000(2) 0.004(2) 0.000(2)
C60 0.060(3) 0.039(3) 0.048(3) -0.007(2) 0.009(3) -0.004(2)
C61 0.063(3) 0.037(3) 0.055(3) -0.001(2) 0.012(3) -0.003(2)
C62 0.041(3) 0.041(3) 0.049(3) -0.010(2) 0.002(2) 0.002(2)
C63 0.085(4) 0.047(3) 0.076(4) -0.006(3) 0.011(3) 0.008(3)
C64 0.065(4) 0.043(3) 0.073(4) -0.016(3) 0.015(3) 0.002(3)
C65 0.056(3) 0.033(3) 0.079(4) 0.002(3) 0.006(3) 0.003(2)
C66 0.075(4) 0.049(3) 0.066(4) 0.003(3) 0.007(3) 0.005(3)

loop_
_atom_type_symbol
_atom_type_description
_atom_type_scat_dispersion_real
_atom_type_scat_dispersion_imag
_atom_type_scat_source
C C 0.0181 0.0091 'International Tables Vol C Tables 4.2.6.8 and 6.1.1.4'
H H 0.0000 0.0000 'International Tables Vol C Tables 4.2.6.8 and 6.1.1.4'
O O 0.0492 0.0322 'International Tables Vol C Tables 4.2.6.8 and 6.1.1.4'
S S 0.3331 0.5567 'International Tables Vol C Tables 4.2.6.8 and 6.1.1.4'

loop_
_geom_angle_atom_site_label_1
_geom_angle_atom_site_label_2
_geom_angle_atom_site_label_3
_geom_angle
_geom_angle_site_symmetry_1
_geom_angle_site_symmetry_3
_geom_angle_publ_flag
C2 S1 S2 102.62(17) . . ?
C3 S2 S1 101.99(15) . . ?
C22 S3 S4 103.58(17) . . ?
C23 S4 S3 102.71(16) . . ?
C42 S5 S6 102.09(19) . . ?
C43 S6 S5 101.63(18) . . ?
C5 O1 C4 114.7(3) . . ?
C20 O4 C21 116.2(3) . . ?
C25 O5 C24 116.5(4) . . ?
C40 O8 C41 113.6(4) . . ?
C45 O9 C44 118.1(4) . . ?
C62 O12 C1 117.1(4) . . ?
C64 O13 C65 112.7(4) . . ?
O12 C1 C2 111.4(4) . . ?
O12 C1 H1A 109.3 . . ?
C2 C1 H1A 109.3 . . ?
O12 C1 H1B 109.3 . . ?
C2 C1 H1B 109.3 . . ?
H1A C1 H1B 108.0 . . ?
C1 C2 S1 112.2(4) . . ?
C1 C2 H2A 109.2 . . ?
S1 C2 H2A 109.2 . . ?
C1 C2 H2B 109.2 . . ?
S1 C2 H2B 109.2 . . ?
H2A C2 H2B 107.9 . . ?
C4 C3 S2 116.1(3) . . ?
C4 C3 H3A 108.3 . . ?
S2 C3 H3A 108.3 . . ?
C4 C3 H3B 108.3 . . ?
S2 C3 H3B 108.3 . . ?
H3A C3 H3B 107.4 . . ?
O1 C4 C3 112.8(3) . . ?
O1 C4 H4A 109.0 . . ?
C3 C4 H4A 109.0 . . ?
O1 C4 H4B 109.0 . . ?
C3 C4 H4B 109.0 . . ?
H4A C4 H4B 107.8 . . ?
O2 C5 O1 123.3(4) . . ?
O2 C5 C6 123.9(4) . . ?
O1 C5 C6 112.8(4) . . ?
C7 C6 C11 118.9(4) . . ?
C7 C6 C5 118.0(4) . . ?
C11 C6 C5 123.0(4) . . ?
C8 C7 C6 120.8(4) . . ?
C8 C7 H7A 119.6 . . ?
C6 C7 H7A 119.6 . . ?
C7 C8 C9 120.5(4) . . ?
C7 C8 H8A 119.7 . . ?
C9 C8 H8A 119.7 . . ?
C8 C9 C10 118.7(4) . . ?
C8 C9 C12 121.4(4) . . ?
C10 C9 C12 119.9(4) . . ?
C11 C10 C9 120.5(4) . . ?
C11 C10 H10A 119.7 . . ?
C9 C10 H10A 119.7 . . ?
C10 C11 C6 120.6(4) . . ?
C10 C11 H11A 119.7 . . ?
C6 C11 H11A 119.7 . . ?
C13 C12 C9 176.9(5) . . ?
C12 C13 C14 176.3(5) . . ?
C15 C14 C19 118.9(4) . . ?
C15 C14 C13 122.3(4) . . ?
C19 C14 C13 118.8(4) . . ?
C14 C15 C16 120.2(4) . . ?
C14 C15 H15A 119.9 . . ?
C16 C15 H15A 119.9 . . ?
C17 C16 C15 119.4(4) . . ?
C17 C16 C20 118.6(4) . . ?
C15 C16 C20 122.0(4) . . ?
C18 C17 C16 121.1(4) . . ?
C18 C17 H17A 119.4 . . ?
C16 C17 H17A 119.4 . . ?
C17 C18 C19 118.6(4) . . ?
C17 C18 C53 119.8(4) . . ?
C19 C18 C53 121.5(4) . . ?
C18 C19 C14 121.7(4) . . ?
C18 C19 H19A 119.2 . . ?
C14 C19 H19A 119.2 . . ?
O3 C20 O4 123.6(4) . . ?
O3 C20 C16 123.3(4) . . ?
O4 C20 C16 113.1(4) . . ?
O4 C21 C22 108.8(4) . . ?
O4 C21 H21A 109.9 . . ?
C22 C21 H21A 109.9 . . ?
O4 C21 H21B 109.9 . . ?
C22 C21 H21B 109.9 . . ?
H21A C21 H21B 108.3 . . ?
C21 C22 S3 115.4(3) . . ?
C21 C22 H22A 108.4 . . ?
S3 C22 H22A 108.4 . . ?
C21 C22 H22B 108.4 . . ?
S3 C22 H22B 108.4 . . ?
H22A C22 H22B 107.5 . . ?
C24 C23 S4 111.5(3) . . ?
C24 C23 H23A 109.3 . . ?
S4 C23 H23A 109.3 . . ?
C24 C23 H23B 109.3 . . ?
S4 C23 H23B 109.3 . . ?
H23A C23 H23B 108.0 . . ?
O5 C24 C23 108.3(4) . . ?
O5 C24 H24A 110.0 . . ?
C23 C24 H24A 110.0 . . ?
O5 C24 H24B 110.0 . . ?
C23 C24 H24B 110.0 . . ?
H24A C24 H24B 108.4 . . ?
O6 C25 O5 123.1(4) . . ?
O6 C25 C26 123.9(5) . . ?
O5 C25 C26 113.0(4) . . ?
C31 C26 C27 120.2(4) . . ?
C31 C26 C25 117.8(4) . . ?
C27 C26 C25 121.9(4) . . ?
C26 C27 C28 120.0(4) . . ?
C26 C27 H27A 120.0 . . ?
C28 C27 H27A 120.0 . . ?
C29 C28 C27 119.2(4) . . ?
C29 C28 C32 120.5(4) . . ?
C27 C28 C32 120.3(4) . . ?
C30 C29 C28 120.2(4) . . ?
C30 C29 H29A 119.9 . . ?
C28 C29 H29A 119.9 . . ?
C29 C30 C31 120.2(4) . . ?
C29 C30 C54 121.7(4) . . ?
C31 C30 C54 118.1(4) . . ?
C26 C31 C30 120.2(4) . . ?
C26 C31 H31A 119.9 . . ?
C30 C31 H31A 119.9 . . ?
C33 C32 C28 177.7(5) . . ?
C32 C33 C34 178.7(6) . . ?
C39 C34 C35 119.7(4) . . ?
C39 C34 C33 119.8(4) . . ?
C35 C34 C33 120.5(4) . . ?
C36 C35 C34 119.1(5) . . ?
C36 C35 H35A 120.5 . . ?
C34 C35 H35A 120.5 . . ?
C37 C36 C35 121.2(5) . . ?
C37 C36 H36A 119.4 . . ?
C35 C36 H36A 119.4 . . ?
C36 C37 C38 120.0(4) . . ?
C36 C37 C40 117.4(4) . . ?
C38 C37 C40 122.5(5) . . ?
C39 C38 C37 120.3(5) . . ?
C39 C38 H38A 119.8 . . ?
C37 C38 H38A 119.8 . . ?
C38 C39 C34 119.6(5) . . ?
C38 C39 H39A 120.2 . . ?
C34 C39 H39A 120.2 . . ?
O7 C40 O8 123.9(5) . . ?
O7 C40 C37 124.9(5) . . ?
O8 C40 C37 111.2(4) . . ?
C42 C41 O8 107.6(4) . . ?
C42 C41 H41A 110.2 . . ?
O8 C41 H41A 110.2 . . ?
C42 C41 H41B 110.2 . . ?
O8 C41 H41B 110.2 . . ?
H41A C41 H41B 108.5 . . ?
C41 C42 S5 111.7(4) . . ?
C41 C42 H42A 109.3 . . ?
S5 C42 H42A 109.3 . . ?
C41 C42 H42B 109.3 . . ?
S5 C42 H42B 109.3 . . ?
H42A C42 H42B 107.9 . . ?
C44 C43 S6 112.6(4) . . ?
C44 C43 H43A 109.1 . . ?
S6 C43 H43A 109.1 . . ?
C44 C43 H43B 109.1 . . ?
S6 C43 H43B 109.1 . . ?
H43A C43 H43B 107.8 . . ?
O9 C44 C43 114.3(4) . . ?
O9 C44 H44A 108.7 . . ?
C43 C44 H44A 108.7 . . ?
O9 C44 H44B 108.7 . . ?
C43 C44 H44B 108.7 . . ?
H44A C44 H44B 107.6 . . ?
O10 C45 O9 123.3(4) . . ?
O10 C45 C46 125.3(4) . . ?
O9 C45 C46 111.4(4) . . ?
C51 C46 C47 119.1(4) . . ?
C51 C46 C45 121.5(4) . . ?
C47 C46 C45 119.4(4) . . ?
C48 C47 C46 120.2(4) . . ?
C48 C47 H47A 119.9 . . ?
C46 C47 H47A 119.9 . . ?
C47 C48 C49 121.5(4) . . ?
C47 C48 H48A 119.2 . . ?
C49 C48 H48A 119.2 . . ?
C48 C49 C50 118.2(4) . . ?
C48 C49 C52 121.6(4) . . ?
C50 C49 C52 120.2(4) . . ?
C51 C50 C49 120.3(4) . . ?
C51 C50 H50A 119.9 . . ?
C49 C50 H50A 119.9 . . ?
C50 C51 C46 120.7(4) . . ?
C50 C51 H51A 119.7 . . ?
C46 C51 H51A 119.7 . . ?
C53 C52 C49 178.0(5) . . ?
C52 C53 C18 179.6(5) . . ?
C55 C54 C30 173.0(5) . . ?
C54 C55 C56 173.8(5) . . ?
C61 C56 C57 119.2(4) . . ?
C61 C56 C55 118.9(4) . . ?
C57 C56 C55 121.9(5) . . ?
C58 C57 C56 120.0(4) . . ?
C58 C57 H57A 120.0 . . ?
C56 C57 H57A 120.0 . . ?
C57 C58 C59 120.1(4) . . ?
C57 C58 H58A 119.9 . . ?
C59 C58 H58A 119.9 . . ?
C60 C59 C58 119.6(4) . . ?
C60 C59 C62 121.9(4) . . ?
C58 C59 C62 118.5(4) . . ?
C61 C60 C59 120.4(5) . . ?
C61 C60 H60A 119.8 . . ?
C59 C60 H60A 119.8 . . ?
C60 C61 C56 120.7(5) . . ?
C60 C61 H61A 119.6 . . ?
C56 C61 H61A 119.6 . . ?
O11 C62 O12 122.7(4) . . ?
O11 C62 C59 125.4(4) . . ?
O12 C62 C59 111.9(4) . . ?
C64 C63 H63A 109.5 . . ?
C64 C63 H63B 109.5 . . ?
H63A C63 H63B 109.5 . . ?
C64 C63 H63C 109.5 . . ?
H63A C63 H63C 109.5 . . ?
H63B C63 H63C 109.5 . . ?
O13 C64 C63 108.2(4) . . ?
O13 C64 H64A 110.0 . . ?
C63 C64 H64A 110.0 . . ?
O13 C64 H64B 110.0 . . ?
C63 C64 H64B 110.0 . . ?
H64A C64 H64B 108.4 . . ?
O13 C65 C66 108.7(4) . . ?
O13 C65 H65A 110.0 . . ?
C66 C65 H65A 110.0 . . ?
O13 C65 H65B 110.0 . . ?
C66 C65 H65B 110.0 . . ?
H65A C65 H65B 108.3 . . ?
C65 C66 H66A 109.5 . . ?
C65 C66 H66B 109.5 . . ?
H66A C66 H66B 109.5 . . ?
C65 C66 H66C 109.5 . . ?
H66A C66 H66C 109.5 . . ?
H66B C66 H66C 109.5 . . ?

loop_
_geom_bond_atom_site_label_1
_geom_bond_atom_site_label_2
_geom_bond_distance
_geom_bond_site_symmetry_2
_geom_bond_publ_flag
S1 C2 1.818(5) . ?
S1 S2 2.0330(18) . ?
S2 C3 1.818(5) . ?
S3 C22 1.807(5) . ?
S3 S4 2.0366(19) . ?
S4 C23 1.817(5) . ?
S5 C42 1.853(5) . ?
S5 S6 2.014(2) . ?
S6 C43 1.801(5) . ?
O1 C5 1.351(5) . ?
O1 C4 1.458(5) . ?
O2 C5 1.205(5) . ?
O3 C20 1.213(5) . ?
O4 C20 1.341(5) . ?
O4 C21 1.452(5) . ?
O5 C25 1.329(5) . ?
O5 C24 1.450(5) . ?
O6 C25 1.212(5) . ?
O7 C40 1.202(5) . ?
O8 C40 1.337(5) . ?
O8 C41 1.471(5) . ?
O9 C45 1.341(5) . ?
O9 C44 1.447(5) . ?
O10 C45 1.206(5) . ?
O11 C62 1.210(5) . ?
O12 C62 1.340(5) . ?
O12 C1 1.437(5) . ?
O13 C64 1.423(5) . ?
O13 C65 1.430(5) . ?
C1 C2 1.515(6) . ?
C1 H1A 0.9900 . ?
C1 H1B 0.9900 . ?
C2 H2A 0.9900 . ?
C2 H2B 0.9900 . ?
C3 C4 1.504(6) . ?
C3 H3A 0.9900 . ?
C3 H3B 0.9900 . ?
C4 H4A 0.9900 . ?
C4 H4B 0.9900 . ?
C5 C6 1.489(6) . ?
C6 C7 1.385(6) . ?
C6 C11 1.387(5) . ?
C7 C8 1.379(6) . ?
C7 H7A 0.9500 . ?
C8 C9 1.391(6) . ?
C8 H8A 0.9500 . ?
C9 C10 1.392(6) . ?
C9 C12 1.450(6) . ?
C10 C11 1.381(6) . ?
C10 H10A 0.9500 . ?
C11 H11A 0.9500 . ?
C12 C13 1.170(6) . ?
C13 C14 1.446(6) . ?
C14 C15 1.392(5) . ?
C14 C19 1.393(6) . ?
C15 C16 1.401(5) . ?
C15 H15A 0.9500 . ?
C16 C17 1.390(5) . ?
C16 C20 1.479(5) . ?
C17 C18 1.385(5) . ?
C17 H17A 0.9500 . ?
C18 C19 1.389(5) . ?
C18 C53 1.450(6) . ?
C19 H19A 0.9500 . ?
C21 C22 1.484(6) . ?
C21 H21A 0.9900 . ?
C21 H21B 0.9900 . ?
C22 H22A 0.9900 . ?
C22 H22B 0.9900 . ?
C23 C24 1.494(6) . ?
C23 H23A 0.9900 . ?
C23 H23B 0.9900 . ?
C24 H24A 0.9900 . ?
C24 H24B 0.9900 . ?
C25 C26 1.476(6) . ?
C26 C31 1.385(6) . ?
C26 C27 1.392(5) . ?
C27 C28 1.405(6) . ?
C27 H27A 0.9500 . ?
C28 C29 1.404(6) . ?
C28 C32 1.434(6) . ?
C29 C30 1.387(6) . ?
C29 H29A 0.9500 . ?
C30 C31 1.392(6) . ?
C30 C54 1.430(6) . ?
C31 H31A 0.9500 . ?
C32 C33 1.197(6) . ?
C33 C34 1.439(6) . ?
C34 C39 1.399(6) . ?
C34 C35 1.401(6) . ?
C35 C36 1.379(6) . ?
C35 H35A 0.9500 . ?
C36 C37 1.370(6) . ?
C36 H36A 0.9500 . ?
C37 C38 1.384(6) . ?
C37 C40 1.506(6) . ?
C38 C39 1.379(6) . ?
C38 H38A 0.9500 . ?
C39 H39A 0.9500 . ?
C41 C42 1.440(6) . ?
C41 H41A 0.9900 . ?
C41 H41B 0.9900 . ?
C42 H42A 0.9900 . ?
C42 H42B 0.9900 . ?
C43 C44 1.489(6) . ?
C43 H43A 0.9900 . ?
C43 H43B 0.9900 . ?
C44 H44A 0.9900 . ?
C44 H44B 0.9900 . ?
C45 C46 1.483(6) . ?
C46 C51 1.388(5) . ?
C46 C47 1.396(6) . ?
C47 C48 1.373(6) . ?
C47 H47A 0.9500 . ?
C48 C49 1.391(5) . ?
C48 H48A 0.9500 . ?
C49 C50 1.405(6) . ?
C49 C52 1.426(6) . ?
C50 C51 1.385(5) . ?
C50 H50A 0.9500 . ?
C51 H51A 0.9500 . ?
C52 C53 1.184(5) . ?
C54 C55 1.202(6) . ?
C55 C56 1.435(6) . ?
C56 C61 1.387(6) . ?
C56 C57 1.402(6) . ?
C57 C58 1.384(6) . ?
C57 H57A 0.9500 . ?
C58 C59 1.394(6) . ?
C58 H58A 0.9500 . ?
C59 C60 1.387(5) . ?
C59 C62 1.480(6) . ?
C60 C61 1.374(6) . ?
C60 H60A 0.9500 . ?
C61 H61A 0.9500 . ?
C63 C64 1.506(6) . ?
C63 H63A 0.9800 . ?
C63 H63B 0.9800 . ?
C63 H63C 0.9800 . ?
C64 H64A 0.9900 . ?
C64 H64B 0.9900 . ?
C65 C66 1.503(6) . ?
C65 H65A 0.9900 . ?
C65 H65B 0.9900 . ?
C66 H66A 0.9800 . ?
C66 H66B 0.9800 . ?
C66 H66C 0.9800 . ?

loop_
_geom_torsion_atom_site_label_1
_geom_torsion_atom_site_label_2
_geom_torsion_atom_site_label_3
_geom_torsion_atom_site_label_4
_geom_torsion
_geom_torsion_site_symmetry_1
_geom_torsion_site_symmetry_2
_geom_torsion_site_symmetry_3
_geom_torsion_site_symmetry_4
_geom_torsion_publ_flag
C2 S1 S2 C3 -100.0(2) . . . . ?
C22 S3 S4 C23 96.4(2) . . . . ?
C42 S5 S6 C43 -89.2(2) . . . . ?
C62 O12 C1 C2 77.9(5) . . . . ?
O12 C1 C2 S1 133.9(4) . . . . ?
S2 S1 C2 C1 -70.6(4) . . . . ?
S1 S2 C3 C4 59.4(3) . . . . ?
C5 O1 C4 C3 86.2(5) . . . . ?
S2 C3 C4 O1 67.3(4) . . . . ?
C4 O1 C5 O2 -4.8(6) . . . . ?
C4 O1 C5 C6 175.4(3) . . . . ?
O2 C5 C6 C7 -0.6(7) . . . . ?
O1 C5 C6 C7 179.3(4) . . . . ?
O2 C5 C6 C11 177.9(5) . . . . ?
O1 C5 C6 C11 -2.2(6) . . . . ?
C11 C6 C7 C8 -1.3(7) . . . . ?
C5 C6 C7 C8 177.3(4) . . . . ?
C6 C7 C8 C9 0.2(7) . . . . ?
C7 C8 C9 C10 0.8(7) . . . . ?
C7 C8 C9 C12 -177.1(4) . . . . ?
C8 C9 C10 C11 -0.9(7) . . . . ?
C12 C9 C10 C11 177.1(4) . . . . ?
C9 C10 C11 C6 -0.1(7) . . . . ?
C7 C6 C11 C10 1.2(7) . . . . ?
C5 C6 C11 C10 -177.3(4) . . . . ?
C8 C9 C12 C13 126(10) . . . . ?
C10 C9 C12 C13 -52(10) . . . . ?
C9 C12 C13 C14 -12(17) . . . . ?
C12 C13 C14 C15 -140(8) . . . . ?
C12 C13 C14 C19 36(9) . . . . ?
C19 C14 C15 C16 0.4(7) . . . . ?
C13 C14 C15 C16 177.1(4) . . . . ?
C14 C15 C16 C17 -2.3(7) . . . . ?
C14 C15 C16 C20 177.8(4) . . . . ?
C15 C16 C17 C18 2.3(6) . . . . ?
C20 C16 C17 C18 -177.7(4) . . . . ?
C16 C17 C18 C19 -0.4(6) . . . . ?
C16 C17 C18 C53 179.4(4) . . . . ?
C17 C18 C19 C14 -1.6(7) . . . . ?
C53 C18 C19 C14 178.6(4) . . . . ?
C15 C14 C19 C18 1.6(7) . . . . ?
C13 C14 C19 C18 -175.3(4) . . . . ?
C21 O4 C20 O3 -0.9(6) . . . . ?
C21 O4 C20 C16 179.8(4) . . . . ?
C17 C16 C20 O3 6.6(7) . . . . ?
C15 C16 C20 O3 -173.5(4) . . . . ?
C17 C16 C20 O4 -174.0(4) . . . . ?
C15 C16 C20 O4 5.9(6) . . . . ?
C20 O4 C21 C22 158.1(4) . . . . ?
O4 C21 C22 S3 -64.7(5) . . . . ?
S4 S3 C22 C21 -60.9(4) . . . . ?
S3 S4 C23 C24 63.6(4) . . . . ?
C25 O5 C24 C23 141.6(4) . . . . ?
S4 C23 C24 O5 -161.3(3) . . . . ?
C24 O5 C25 O6 4.3(7) . . . . ?
C24 O5 C25 C26 -174.5(4) . . . . ?
O6 C25 C26 C31 -3.2(7) . . . . ?
O5 C25 C26 C31 175.6(4) . . . . ?
O6 C25 C26 C27 175.2(5) . . . . ?
O5 C25 C26 C27 -5.9(6) . . . . ?
C31 C26 C27 C28 -1.1(7) . . . . ?
C25 C26 C27 C28 -179.5(4) . . . . ?
C26 C27 C28 C29 0.6(7) . . . . ?
C26 C27 C28 C32 179.9(4) . . . . ?
C27 C28 C29 C30 0.4(7) . . . . ?
C32 C28 C29 C30 -178.9(4) . . . . ?
C28 C29 C30 C31 -0.9(7) . . . . ?
C28 C29 C30 C54 178.9(4) . . . . ?
C27 C26 C31 C30 0.6(7) . . . . ?
C25 C26 C31 C30 179.1(4) . . . . ?
C29 C30 C31 C26 0.4(7) . . . . ?
C54 C30 C31 C26 -179.4(4) . . . . ?
C29 C28 C32 C33 55(15) . . . . ?
C27 C28 C32 C33 -124(15) . . . . ?
C28 C32 C33 C34 51(33) . . . . ?
C32 C33 C34 C39 -120(23) . . . . ?
C32 C33 C34 C35 59(23) . . . . ?
C39 C34 C35 C36 1.9(7) . . . . ?
C33 C34 C35 C36 -176.9(4) . . . . ?
C34 C35 C36 C37 -1.2(7) . . . . ?
C35 C36 C37 C38 -0.1(7) . . . . ?
C35 C36 C37 C40 176.5(4) . . . . ?
C36 C37 C38 C39 0.8(7) . . . . ?
C40 C37 C38 C39 -175.7(4) . . . . ?
C37 C38 C39 C34 -0.1(7) . . . . ?
C35 C34 C39 C38 -1.3(7) . . . . ?
C33 C34 C39 C38 177.6(4) . . . . ?
C41 O8 C40 O7 -3.7(7) . . . . ?
C41 O8 C40 C37 175.0(4) . . . . ?
C36 C37 C40 O7 1.1(8) . . . . ?
C38 C37 C40 O7 177.7(5) . . . . ?
C36 C37 C40 O8 -177.6(4) . . . . ?
C38 C37 C40 O8 -1.0(6) . . . . ?
C40 O8 C41 C42 -178.2(4) . . . . ?
O8 C41 C42 S5 -73.2(5) . . . . ?
S6 S5 C42 C41 153.1(4) . . . . ?
S5 S6 C43 C44 -75.9(4) . . . . ?
C45 O9 C44 C43 70.6(6) . . . . ?
S6 C43 C44 O9 146.8(3) . . . . ?
C44 O9 C45 O10 -2.5(7) . . . . ?
C44 O9 C45 C46 177.9(4) . . . . ?
O10 C45 C46 C51 179.5(5) . . . . ?
O9 C45 C46 C51 -0.9(6) . . . . ?
O10 C45 C46 C47 -2.9(7) . . . . ?
O9 C45 C46 C47 176.7(4) . . . . ?
C51 C46 C47 C48 -1.8(7) . . . . ?
C45 C46 C47 C48 -179.5(4) . . . . ?
C46 C47 C48 C49 1.0(7) . . . . ?
C47 C48 C49 C50 -0.3(7) . . . . ?
C47 C48 C49 C52 -179.6(4) . . . . ?
C48 C49 C50 C51 0.5(7) . . . . ?
C52 C49 C50 C51 179.7(4) . . . . ?
C49 C50 C51 C46 -1.3(7) . . . . ?
C47 C46 C51 C50 2.0(7) . . . . ?
C45 C46 C51 C50 179.6(4) . . . . ?
C48 C49 C52 C53 177(100) . . . . ?
C50 C49 C52 C53 -2(15) . . . . ?
C49 C52 C53 C18 -24(100) . . . . ?
C17 C18 C53 C52 36(100) . . . . ?
C19 C18 C53 C52 -144(100) . . . . ?
C29 C30 C54 C55 -162(4) . . . . ?
C31 C30 C54 C55 18(5) . . . . ?
C30 C54 C55 C56 5(9) . . . . ?
C54 C55 C56 C61 -13(5) . . . . ?
C54 C55 C56 C57 167(5) . . . . ?
C61 C56 C57 C58 1.9(7) . . . . ?
C55 C56 C57 C58 -178.5(4) . . . . ?
C56 C57 C58 C59 -1.1(7) . . . . ?
C57 C58 C59 C60 -0.3(7) . . . . ?
C57 C58 C59 C62 -179.5(4) . . . . ?
C58 C59 C60 C61 0.9(7) . . . . ?
C62 C59 C60 C61 -180.0(4) . . . . ?
C59 C60 C61 C56 -0.1(7) . . . . ?
C57 C56 C61 C60 -1.4(7) . . . . ?
C55 C56 C61 C60 179.1(4) . . . . ?
C1 O12 C62 O11 2.0(6) . . . . ?
C1 O12 C62 C59 -178.7(4) . . . . ?
C60 C59 C62 O11 178.5(4) . . . . ?
C58 C59 C62 O11 -2.3(7) . . . . ?
C60 C59 C62 O12 -0.7(6) . . . . ?
C58 C59 C62 O12 178.4(4) . . . . ?
C65 O13 C64 C63 172.9(4) . . . . ?
C64 O13 C65 C66 179.1(4) . . . . ?

loop_
_cod_related_entry_id
_cod_related_entry_database
_cod_related_entry_code
1 ChemSpider 30653226
